data_2237047
loop_
_publ_author_name
'Irrera, Simona'
'Portalone, Gustavo'

_publ_section_title
;
 4-Methoxybenzamidinium acetate
;
_journal_coeditor_code TK5166
_journal_issue 12
_journal_name_full 'Acta Crystallographica Section E'
_journal_page_first o3277
_journal_paper_doi 10.1107/S1600536812044911
_journal_volume 68
_journal_year 2012
_chemical_formula_iupac 'C8 H11 N2 O +, C2 H3 O2 -'
_chemical_formula_moiety 'C8 H11 N2 O +, C2 H3 O2 -'
_chemical_formula_sum 'C10 H14 N2 O3'
_chemical_formula_weight 210.23
_chemical_name_systematic
;
4-Methoxybenzamidinium acetate
;
_space_group_IT_number 14
_symmetry_cell_setting monoclinic
_symmetry_space_group_name_Hall '-P 2yn'
_symmetry_space_group_name_H-M 'P 1 21/n 1'
_atom_sites_solution_hydrogens geom
_atom_sites_solution_primary direct
_atom_sites_solution_secondary difmap
_audit_creation_method SHELXL-97
_cell_angle_alpha 90.00
_cell_angle_beta 102.580(14)
_cell_angle_gamma 90.00
_cell_formula_units_Z 4
_cell_length_a 8.7591(14)
_cell_length_b 6.5478(8)
_cell_length_c 19.456(3)
_cell_measurement_reflns_used 3220
_cell_measurement_temperature 298(2)
_cell_measurement_theta_max 28.8598
_cell_measurement_theta_min 2.8322
_cell_volume 1089.1(3)
_computing_cell_refinement 'CrysAlis PRO (Agilent, 2011)'
_computing_data_collection 'CrysAlis PRO (Agilent, 2011)'
_computing_data_reduction 'CrysAlis PRO (Agilent, 2011)'
_computing_molecular_graphics 'ORTEP-3 (Farrugia, 1997)'
_computing_publication_material 'WinGX (Farrugia, 1999)'
_computing_structure_refinement 'SHELXL97 (Sheldrick, 2008)'
_computing_structure_solution 'SIR97 (Altomare <i>et al.</i>, 1999)'
_diffrn_ambient_temperature 298(2)
_diffrn_detector_area_resol_mean 16.0696
_diffrn_measured_fraction_theta_full 0.996
_diffrn_measured_fraction_theta_max 0.996
_diffrn_measurement_device_type 'Oxford Diffraction Xcalibur S CCD'
_diffrn_measurement_method '\w and \f'
_diffrn_radiation_monochromator graphite
_diffrn_radiation_source 'Enhance (Mo) X-ray Source'
_diffrn_radiation_type MoK\a
_diffrn_radiation_wavelength 0.71073
_diffrn_reflns_av_R_equivalents 0.0401
_diffrn_reflns_av_sigmaI/netI 0.0277
_diffrn_reflns_limit_h_max 11
_diffrn_reflns_limit_h_min -11
_diffrn_reflns_limit_k_max 8
_diffrn_reflns_limit_k_min -8
_diffrn_reflns_limit_l_max 24
_diffrn_reflns_limit_l_min -24
_diffrn_reflns_number 14433
_diffrn_reflns_theta_full 26.98
_diffrn_reflns_theta_max 26.98
_diffrn_reflns_theta_min 3.29
_exptl_absorpt_coefficient_mu 0.096
_exptl_absorpt_correction_T_max 0.9858
_exptl_absorpt_correction_T_min 0.9802
_exptl_absorpt_correction_type multi-scan
_exptl_absorpt_process_details
;
(CrysAlis PRO; Agilent, 2011)
;
_exptl_crystal_colour colourless
_exptl_crystal_density_diffrn 1.282
_exptl_crystal_density_method 'not measured'
_exptl_crystal_description tablets
_exptl_crystal_F_000 448
_exptl_crystal_size_max 0.21
_exptl_crystal_size_mid 0.18
_exptl_crystal_size_min 0.15
_refine_diff_density_max 0.211
_refine_diff_density_min -0.147
_refine_ls_extinction_method none
_refine_ls_goodness_of_fit_ref 1.077
_refine_ls_hydrogen_treatment mixed
_refine_ls_matrix_type full
_refine_ls_number_parameters 156
_refine_ls_number_reflns 2365
_refine_ls_number_restraints 0
_refine_ls_restrained_S_all 1.077
_refine_ls_R_factor_all 0.0749
_refine_ls_R_factor_gt 0.0556
_refine_ls_shift/su_max 0.000
_refine_ls_shift/su_mean 0.000
_refine_ls_structure_factor_coef Fsqd
_refine_ls_weighting_details 'calc w=1/[\s^2^(Fo^2^)+(0.0561P)^2^+0.3698P] where P=(Fo^2^+2Fc^2^)/3'
_refine_ls_weighting_scheme calc
_refine_ls_wR_factor_gt 0.1304
_refine_ls_wR_factor_ref 0.1412
_reflns_number_gt 1834
_reflns_number_total 2365
_reflns_threshold_expression I>2\s(I)
_cod_data_source_file tk5166.cif
_cod_data_source_block I
_cod_original_cell_volume 1089.0(3)
_cod_original_sg_symbol_H-M 'P 21/n'
_cod_database_code 2237047
_cod_database_fobs_code 2237047

loop_
_symmetry_equiv_pos_as_xyz
'x, y, z'
'-x+1/2, y+1/2, -z+1/2'
'-x, -y, -z'
'x-1/2, -y-1/2, z-1/2'

loop_
_atom_site_type_symbol
_atom_site_label
_atom_site_fract_x
_atom_site_fract_y
_atom_site_fract_z
_atom_site_U_iso_or_equiv
_atom_site_adp_type
_atom_site_calc_flag
_atom_site_refinement_flags
_atom_site_occupancy
_atom_site_symmetry_multiplicity
O O3 0.2977(2) 1.0070(2) 0.35136(8) 0.0624(5) Uani d . 1 1
N N1 -0.0153(2) 0.1780(3) 0.42774(8) 0.0453(4) Uani d . 1 1
H H1A -0.074(3) 0.064(4) 0.4296(12) 0.063(7) Uiso d . 1 1
H H1B 0.054(3) 0.217(4) 0.4677(13) 0.063(7) Uiso d . 1 1
N N2 -0.1170(2) 0.2005(3) 0.31128(9) 0.0468(4) Uani d . 1 1
H H2A -0.175(3) 0.081(4) 0.3149(12) 0.070(7) Uiso d . 1 1
H H2B -0.133(3) 0.261(3) 0.2696(13) 0.055(6) Uiso d . 1 1
C C1 0.0643(2) 0.4636(3) 0.36478(9) 0.0343(4) Uani d . 1 1
C C2 0.1370(2) 0.5636(3) 0.42564(10) 0.0449(5) Uani d . 1 1
H H2 0.1318 0.5077 0.4690 0.054 Uiso calc R 1 1
C C3 0.2173(2) 0.7446(3) 0.42381(10) 0.0472(5) Uani d . 1 1
H H3 0.2659 0.8088 0.4655 0.057 Uiso calc R 1 1
C C4 0.2248(2) 0.8294(3) 0.35969(10) 0.0429(5) Uani d . 1 1
C C5 0.1539(3) 0.7298(4) 0.29855(10) 0.0584(6) Uani d . 1 1
H H5 0.1594 0.7856 0.2552 0.070 Uiso calc R 1 1
C C6 0.0756(3) 0.5502(3) 0.30090(10) 0.0510(5) Uani d . 1 1
H H6 0.0293 0.4849 0.2591 0.061 Uiso calc R 1 1
C C7 -0.0247(2) 0.2737(3) 0.36775(9) 0.0356(4) Uani d . 1 1
C C8 0.3954(3) 1.0997(4) 0.41088(13) 0.0624(6) Uani d . 1 1
H H8A 0.3323(10) 1.130(2) 0.4474(7) 0.094 Uiso calc R 1 1
H H8B 0.4395(17) 1.231(2) 0.3962(3) 0.094 Uiso calc R 1 1
H H8C 0.4838(17) 1.0040(17) 0.4315(6) 0.094 Uiso calc R 1 1
O O1 -0.20216(18) -0.1693(2) 0.44118(7) 0.0548(4) Uani d . 1 1
O O2 -0.29092(18) -0.1444(2) 0.32662(7) 0.0550(4) Uani d . 1 1
C C9 -0.2818(2) -0.2339(3) 0.38404(9) 0.0390(4) Uani d . 1 1
C C10 -0.3743(3) -0.4258(3) 0.38417(12) 0.0606(6) Uani d . 1 1
H H10A -0.3120(10) -0.5337(17) 0.3841(9) 0.091 Uiso calc R 1 1
H H10B -0.4519(17) -0.4292(13) 0.3458(7) 0.091 Uiso calc R 1 1
H H10C -0.4143(17) -0.4291(12) 0.4226(7) 0.091 Uiso calc R 1 1

loop_
_atom_site_aniso_label
_atom_site_aniso_U_11
_atom_site_aniso_U_22
_atom_site_aniso_U_33
_atom_site_aniso_U_12
_atom_site_aniso_U_13
_atom_site_aniso_U_23
O3 0.0827(11) 0.0586(9) 0.0449(9) -0.0302(8) 0.0113(8) 0.0040(7)
N1 0.0564(11) 0.0443(10) 0.0298(8) -0.0120(8) -0.0020(7) 0.0052(7)
N2 0.0613(11) 0.0439(10) 0.0293(9) -0.0095(8) -0.0034(8) 0.0040(7)
C1 0.0389(10) 0.0354(9) 0.0271(9) 0.0018(7) 0.0039(7) 0.0009(7)
C2 0.0616(13) 0.0460(11) 0.0263(9) -0.0063(9) 0.0076(8) 0.0021(8)
C3 0.0616(13) 0.0474(11) 0.0302(10) -0.0119(9) 0.0049(9) -0.0056(8)
C4 0.0485(11) 0.0423(10) 0.0379(10) -0.0043(8) 0.0092(8) 0.0012(8)
C5 0.0798(16) 0.0647(14) 0.0292(10) -0.0221(12) 0.0083(10) 0.0075(9)
C6 0.0686(14) 0.0545(12) 0.0270(10) -0.0158(10) 0.0037(9) -0.0019(8)
C7 0.0411(10) 0.0358(9) 0.0279(9) 0.0021(7) 0.0030(7) 0.0007(7)
C8 0.0673(15) 0.0587(14) 0.0587(14) -0.0234(11) 0.0086(12) -0.0064(11)
O1 0.0657(10) 0.0627(9) 0.0293(7) -0.0192(7) -0.0045(6) 0.0027(6)
O2 0.0742(10) 0.0551(9) 0.0281(7) -0.0154(7) -0.0053(7) 0.0019(6)
C9 0.0376(10) 0.0436(10) 0.0330(10) -0.0009(8) 0.0014(8) -0.0003(8)
C10 0.0608(14) 0.0558(13) 0.0603(15) -0.0123(11) 0.0023(12) 0.0026(11)

loop_
_atom_type_symbol
_atom_type_description
_atom_type_scat_dispersion_real
_atom_type_scat_dispersion_imag
_atom_type_scat_source
C C 0.0033 0.0016 'International Tables Vol C Tables 4.2.6.8 and 6.1.1.4'
H H 0.0000 0.0000 'International Tables Vol C Tables 4.2.6.8 and 6.1.1.4'
N N 0.0061 0.0033 'International Tables Vol C Tables 4.2.6.8 and 6.1.1.4'
O O 0.0106 0.0060 'International Tables Vol C Tables 4.2.6.8 and 6.1.1.4'

loop_
_geom_angle_atom_site_label_1
_geom_angle_atom_site_label_2
_geom_angle_atom_site_label_3
_geom_angle
C4 O3 C8 119.11(16)
C7 N1 H1A 120.0(14)
C7 N1 H1B 121.9(15)
H1A N1 H1B 118(2)
C7 N2 H2A 119.1(14)
C7 N2 H2B 123.6(14)
H2A N2 H2B 117(2)
C2 C1 C6 117.64(17)
C2 C1 C7 120.99(16)
C6 C1 C7 121.36(16)
C1 C2 C3 121.77(17)
C1 C2 H2 119.1
C3 C2 H2 119.1
C4 C3 C2 119.52(17)
C4 C3 H3 120.2
C2 C3 H3 120.2
O3 C4 C5 116.00(17)
O3 C4 C3 124.78(17)
C5 C4 C3 119.22(18)
C6 C5 C4 120.83(18)
C6 C5 H5 119.6
C4 C5 H5 119.6
C5 C6 C1 121.01(18)
C5 C6 H6 119.5
C1 C6 H6 119.5
N2 C7 N1 118.69(18)
N2 C7 C1 120.84(16)
N1 C7 C1 120.45(16)
O3 C8 H8A 109.5
O3 C8 H8B 109.5
H8A C8 H8B 109.5
O3 C8 H8C 109.5
H8A C8 H8C 109.5
H8B C8 H8C 109.5
O2 C9 O1 123.45(18)
O2 C9 C10 117.82(16)
O1 C9 C10 118.71(17)
C9 C10 H10A 109.5
C9 C10 H10B 109.5
H10A C10 H10B 109.5
C9 C10 H10C 109.5
H10A C10 H10C 109.5
H10B C10 H10C 109.5

loop_
_geom_bond_atom_site_label_1
_geom_bond_atom_site_label_2
_geom_bond_distance
O3 C4 1.353(2)
O3 C8 1.418(3)
N1 C7 1.312(2)
N1 H1A 0.91(3)
N1 H1B 0.91(2)
N2 C7 1.306(2)
N2 H2A 0.94(3)
N2 H2B 0.88(2)
C1 C2 1.381(2)
C1 C6 1.389(3)
C1 C7 1.475(2)
C2 C3 1.383(3)
C2 H2 0.9300
C3 C4 1.380(3)
C3 H3 0.9300
C4 C5 1.380(3)
C5 C6 1.367(3)
C5 H5 0.9300
C6 H6 0.9300
C8 H8A 1.0093
C8 H8B 1.0093
C8 H8C 1.0093
O1 C9 1.250(2)
O2 C9 1.249(2)
C9 C10 1.495(3)
C10 H10A 0.8930
C10 H10B 0.8930
C10 H10C 0.8930

loop_
_geom_hbond_atom_site_label_D
_geom_hbond_atom_site_label_H
_geom_hbond_atom_site_label_A
_geom_hbond_site_symmetry_A
_geom_hbond_distance_DH
_geom_hbond_distance_HA
_geom_hbond_distance_DA
_geom_hbond_angle_DHA
N1 H1A O1 . 0.91(3) 1.94(3) 2.847(2) 175(2)
N1 H1B O1 3_556 0.91(2) 1.98(2) 2.832(2) 155(2)
N2 H2A O2 . 0.94(3) 1.83(3) 2.776(2) 176(2)
N2 H2B O2 2_455 0.88(2) 1.95(2) 2.817(2) 168(2)

loop_
_geom_torsion_atom_site_label_1
_geom_torsion_atom_site_label_2
_geom_torsion_atom_site_label_3
_geom_torsion_atom_site_label_4
_geom_torsion
C6 C1 C2 C3 0.6(3)
C7 C1 C2 C3 -178.24(18)
C1 C2 C3 C4 0.4(3)
C8 O3 C4 C5 -169.3(2)
C8 O3 C4 C3 10.9(3)
C2 C3 C4 O3 178.89(19)
C2 C3 C4 C5 -1.0(3)
O3 C4 C5 C6 -179.3(2)
C3 C4 C5 C6 0.6(4)
C4 C5 C6 C1 0.5(4)
C2 C1 C6 C5 -1.1(3)
C7 C1 C6 C5 177.8(2)
C2 C1 C7 N2 167.00(19)
C6 C1 C7 N2 -11.9(3)
C2 C1 C7 N1 -11.3(3)
C6 C1 C7 N1 169.9(2)

loop_
_cod_related_entry_id
_cod_related_entry_database
_cod_related_entry_code
1 ChemSpider 30658261
